data_2003321
loop_
_publ_author_name
'Carson, C. C.'
'Pike, R. D.'
'Carpenter, G. B.'

_publ_section_title
;
 Azidotetrakis(trimethylphosphine)nickel(II) Tetrafluoroborate
;
_journal_issue 4
_journal_name_full 'Acta Crystallographica Section C'
_journal_page_first 595
_journal_page_last 598
_journal_paper_doi 10.1107/S0108270194010553
_journal_volume 51
_journal_year 1995
_chemical_formula_moiety 'C12 H36 N3 Ni P4 1+, B F4 1-'
_chemical_formula_structural 'Ni N3 (P (C H3)3)4 B F4'
_chemical_formula_sum 'C12 H36 B F4 N3 Ni P4'
_chemical_formula_weight 491.84
_chemical_melting_point 408.15
_chemical_name_systematic
;
azidotetrakis(trimethylphosphine)nickel(II) tetrafluoroborate
;
_space_group_IT_number 61
_symmetry_cell_setting orthorhombic
_symmetry_space_group_name_Hall '-P 2ac 2ab'
_symmetry_space_group_name_H-M 'P b c a'
_audit_creation_method SHELXL
_cell_angle_alpha 90.00
_cell_angle_beta 90.00
_cell_angle_gamma 90.00
_cell_formula_units_Z 8
_cell_length_a 13.778(2)
_cell_length_b 13.2816(13)
_cell_length_c 26.188(3)
_cell_measurement_reflns_used 39
_cell_measurement_temperature 298(2)
_cell_measurement_theta_max 25.0
_cell_measurement_theta_min 2.15
_cell_volume 4792.2(10)
_computing_cell_refinement XSCANS
_computing_data_collection 'XSCANS (Siemens, 1993)'
_computing_data_reduction XSCANS
_computing_molecular_graphics SHELXTL/PC
_computing_publication_material 'SHELXL93 '
_computing_structure_refinement 'SHELXL93 (Sheldrick, 1994)'
_computing_structure_solution 'SHELXTL/PC (Siemens, 1990)'
_diffrn_ambient_temperature 298(2)
_diffrn_measurement_device 'Siemans P4'
_diffrn_measurement_method 'Profile-fitted \w'
_diffrn_radiation_monochromator graphite
_diffrn_radiation_source 'fine-focus sealed tube'
_diffrn_radiation_type MoK\a
_diffrn_radiation_wavelength 0.71073
_diffrn_reflns_av_R_equivalents 0.0427
_diffrn_reflns_av_sigmaI/netI 0.1088
_diffrn_reflns_limit_h_max 16
_diffrn_reflns_limit_h_min -1
_diffrn_reflns_limit_k_max 15
_diffrn_reflns_limit_k_min -1
_diffrn_reflns_limit_l_max 1
_diffrn_reflns_limit_l_min -31
_diffrn_reflns_number 5242
_diffrn_reflns_theta_max 25.00
_diffrn_reflns_theta_min 2.15
_diffrn_standards_decay_% 0
_diffrn_standards_interval_time 97
_diffrn_standards_number 3
_exptl_absorpt_coefficient_mu 1.109
_exptl_absorpt_correction_T_max 0.609
_exptl_absorpt_correction_T_min 0.524
_exptl_absorpt_correction_type empirical
_exptl_crystal_colour 'dark violet'
_exptl_crystal_density_diffrn 1.363
_exptl_crystal_description prism
_exptl_crystal_F_000 2064
_exptl_crystal_size_max 0.54
_exptl_crystal_size_mid 0.38
_exptl_crystal_size_min 0.20
_refine_diff_density_max .657
_refine_diff_density_min -.633
_refine_ls_extinction_method none
_refine_ls_goodness_of_fit_all 0.852
_refine_ls_goodness_of_fit_obs 1.106
_refine_ls_hydrogen_treatment 'H atoms refined as riding'
_refine_ls_matrix_type full
_refine_ls_number_parameters 232
_refine_ls_number_reflns 4220
_refine_ls_number_restraints 94
_refine_ls_restrained_S_all 0.894
_refine_ls_restrained_S_obs 1.166
_refine_ls_R_factor_all 0.1242
_refine_ls_R_factor_obs 0.0577
_refine_ls_shift/esd_max -0.052
_refine_ls_shift/esd_mean 0.003
_refine_ls_structure_factor_coef Fsqd
_refine_ls_weighting_scheme
; calc w = 1/[\s^2^(F~o~^2^) + (0.0743P)^2^]
where P = (F~o~^2^ + 2F~c~^2^)/3
;
_refine_ls_wR_factor_all 0.1529
_refine_ls_wR_factor_obs 0.1337
_reflns_number_observed 2018
_reflns_number_total 4220
_reflns_observed_criterion I>2\s(I)
_cod_data_source_file bk1077.cif
_cod_data_source_block rp03
_cod_depositor_comments
;
The following automatic conversions were performed:

'_chemical_melting_point' value '135 C' was changed to '408.15' - it
was converted from degrees Celsius(C) to Kelvins(K).

Automatic conversion script
Id: cif_fix_values 1715 2011-07-08 13:25:40Z adriana 
;
_cod_original_cell_volume 4792.1(9)
_cod_database_code 2003321

loop_
_symmetry_equiv_pos_as_xyz
'x, y, z'
'-x+1/2, -y, z+1/2'
'-x, y+1/2, -z+1/2'
'x+1/2, -y+1/2, -z'
'-x, -y, -z'
'x-1/2, y, -z-1/2'
'x, -y-1/2, z-1/2'
'-x-1/2, y-1/2, z'

loop_
_atom_site_aniso_label
_atom_site_aniso_U_11
_atom_site_aniso_U_12
_atom_site_aniso_U_13
_atom_site_aniso_U_22
_atom_site_aniso_U_23
_atom_site_aniso_U_33
Ni1 0.039(1) 0.003(1) 0.001(1) 0.048(1) -0.001(1) 0.047(1)
P1 0.053(1) -0.014(1) 0.009(1) 0.076(1) 0.001(1) 0.064(1)
P2 0.062(1) 0.005(1) -0.010(1) 0.053(1) 0.004(1) 0.047(1)
P3 0.044(1) -0.004(1) -0.006(1) 0.068(1) 0.005(1) 0.048(1)
P4 0.054(1) 0.011(1) 0.006(1) 0.063(1) -0.010(1) 0.066(1)
N1 0.065(4) 0.011(3) 0.017(3) 0.058(4) -0.010(3) 0.070(4)
N2 0.069(4) 0.009(4) -0.011(3) 0.068(4) -0.007(3) 0.061(4)
N3 0.083(5) 0.040(5) 0.010(6) 0.139(7) -0.063(7) 0.183(8)
C1 0.095(6) -0.028(6) 0.040(5) 0.130(8) -0.002(6) 0.088(5)
C2 0.117(7) -0.015(6) 0.040(6) 0.090(7) 0.054(6) 0.143(8)
C3 0.088(6) -0.053(6) 0.006(5) 0.135(8) -0.006(6) 0.092(6)
C4 0.085(6) -0.003(6) 0.009(4) 0.173(9) 0.033(6) 0.053(4)
C5 0.222(11) 0.053(8) -0.030(6) 0.089(6) 0.021(5) 0.069(5)
C6 0.120(7) -0.018(5) -0.039(5) 0.096(6) -0.004(5) 0.066(5)
C7 0.085(5) 0.018(5) -0.040(5) 0.093(6) 0.001(5) 0.084(5)
C8 0.084(5) -0.018(5) -0.024(4) 0.089(6) 0.003(5) 0.082(5)
C9 0.045(4) -0.015(5) -0.004(4) 0.156(8) 0.021(6) 0.081(5)
C10 0.089(5) 0.008(4) -0.003(5) 0.056(4) -0.008(4) 0.090(5)
C11 0.060(5) 0.031(5) 0.006(5) 0.112(7) -0.014(6) 0.119(7)
C12 0.089(6) 0.014(6) 0.021(5) 0.128(7) -0.028(6) 0.077(5)

loop_
_atom_site_label
_atom_site_occupancy
_atom_site_fract_x
_atom_site_fract_y
_atom_site_fract_z
_atom_site_U_iso_or_equiv
_atom_site_thermal_displace_type
_atom_site_calc_flag
_atom_site_refinement_flags
_atom_site_disorder_group
_atom_site_type_symbol
Ni1 1 0.0554(1) 0.1954(1) 0.1057(1) 0.045(1) Uani d . . Ni
P1 1 -0.0521(1) 0.0847(2) 0.1435(1) 0.064(1) Uani d . . P
P2 1 0.0447(1) 0.2476(1) 0.0221(1) 0.054(1) Uani d . . P
P3 1 0.2006(1) 0.2210(1) 0.1483(1) 0.053(1) Uani d . . P
P4 1 -0.0137(1) 0.3283(1) 0.1353(1) 0.061(1) Uani d . . P
N1 1 0.1045(4) 0.0742(4) 0.0744(2) 0.064(2) Uani d . . N
N2 1 0.1775(5) 0.0430(5) 0.0588(2) 0.066(2) Uani d . . N
N3 1 0.2459(5) 0.0070(6) 0.0414(3) 0.135(3) Uani d . . N
C1 1 -0.1307(6) 0.1079(7) 0.1977(3) 0.104(3) Uani d . . C
H1A 1 -0.1721(26) 0.0507(17) 0.2029(12) 0.125 Uiso calc R . H
H1B 1 -0.1696(26) 0.1664(23) 0.1912(8) 0.125 Uiso calc R . H
H1C 1 -0.0919(6) 0.1188(37) 0.2276(5) 0.125 Uiso calc R . H
C2 1 0.0090(6) -0.0275(6) 0.1652(4) 0.117(3) Uani d . . C
H2A 1 -0.0382(7) -0.0761(17) 0.1761(19) 0.140 Uiso calc R . H
H2B 1 0.0509(29) -0.0110(10) 0.1933(13) 0.140 Uiso calc R . H
H2C 1 0.0469(32) -0.0551(23) 0.1378(7) 0.140 Uiso calc R . H
C3 1 -0.1370(5) 0.0334(7) 0.0972(3) 0.105(3) Uani d . . C
H3A 1 -0.1659(28) -0.0267(22) 0.1107(9) 0.126 Uiso calc R . H
H3B 1 -0.1031(9) 0.0176(37) 0.0662(8) 0.126 Uiso calc R . H
H3C 1 -0.1867(21) 0.0821(16) 0.0902(15) 0.126 Uiso calc R . H
C4 1 0.1597(5) 0.2487(7) -0.0110(2) 0.104(3) Uani d . . C
H4A 1 0.1487(5) 0.2572(39) -0.0469(3) 0.125 Uiso calc R . H
H4B 1 0.1928(17) 0.1862(16) -0.0051(16) 0.125 Uiso calc R . H
H4C 1 0.1986(15) 0.3033(23) 0.0015(14) 0.125 Uiso calc R . H
C5 1 -0.0031(7) 0.3651(6) -0.0028(3) 0.127(4) Uani d . . C
H5A 1 -0.0042(40) 0.3624(18) -0.0395(3) 0.152 Uiso calc R . H
H5B 1 0.0376(25) 0.4198(8) 0.0080(19) 0.152 Uiso calc R . H
H5C 1 -0.0677(17) 0.3753(22) 0.0098(18) 0.152 Uiso calc R . H
C6 1 -0.0250(6) 0.1607(6) -0.0140(3) 0.094(3) Uani d . . C
H6A 1 -0.0274(29) 0.1822(20) -0.0490(4) 0.113 Uiso calc R . H
H6B 1 -0.0897(11) 0.1577(26) -0.0005(11) 0.113 Uiso calc R . H
H6C 1 0.0043(19) 0.0953(10) -0.0121(15) 0.113 Uiso calc R . H
C7 1 0.2418(5) 0.1089(5) 0.1797(3) 0.087(2) Uani d . . C
H7A 1 0.3096(9) 0.1153(14) 0.1875(14) 0.105 Uiso calc R . H
H7B 1 0.2321(29) 0.0520(7) 0.1577(7) 0.105 Uiso calc R . H
H7C 1 0.2059(22) 0.0995(18) 0.2108(9) 0.105 Uiso calc R . H
C8 1 0.2271(6) 0.3115(5) 0.1980(3) 0.085(2) Uani d . . C
H8A 1 0.2939(10) 0.3053(22) 0.2080(12) 0.102 Uiso calc R . H
H8B 1 0.1861(22) 0.2989(21) 0.2269(7) 0.102 Uiso calc R . H
H8C 1 0.2154(30) 0.3783(6) 0.1854(6) 0.102 Uiso calc R . H
C9 1 0.2988(5) 0.2474(7) 0.1035(3) 0.094(3) Uani d . . C
H9A 1 0.3594(6) 0.2494(36) 0.1216(4) 0.113 Uiso calc R . H
H9B 1 0.2875(18) 0.3112(17) 0.0873(13) 0.113 Uiso calc R . H
H9C 1 0.3012(22) 0.1954(19) 0.0781(11) 0.113 Uiso calc R . H
C10 1 0.0457(5) 0.4435(5) 0.1184(3) 0.078(2) Uani d . . C
H10A 1 0.0245(23) 0.4963(8) 0.1408(10) 0.094 Uiso calc R . H
H10B 1 0.0298(23) 0.4607(16) 0.0838(6) 0.094 Uiso calc R . H
H10C 1 0.1147(5) 0.4352(10) 0.1215(15) 0.094 Uiso calc R . H
C11 1 -0.1383(5) 0.3483(7) 0.1138(3) 0.097(3) Uani d . . C
H11A 1 -0.1601(13) 0.4135(17) 0.1248(16) 0.116 Uiso calc R . H
H11B 1 -0.1795(8) 0.2973(23) 0.1281(15) 0.116 Uiso calc R . H
H11C 1 -0.1407(8) 0.3448(37) 0.0772(3) 0.116 Uiso calc R . H
C12 1 -0.0239(6) 0.3390(7) 0.2042(3) 0.098(3) Uani d . . C
H12A 1 -0.0390(34) 0.4074(10) 0.2132(3) 0.118 Uiso calc R . H
H12B 1 0.0365(13) 0.3200(35) 0.2198(3) 0.118 Uiso calc R . H
H12C 1 -0.0746(25) 0.2954(28) 0.2162(3) 0.118 Uiso calc R . H
B1A 0.50 0.5877(13) 0.1762(14) 0.1749(7) 0.091(3) Uiso d PD 1 B
F1A 0.50 0.6431(9) 0.2511(9) 0.1930(5) 0.125(5) Uiso d PD 1 F
F2A 0.50 0.6170(9) 0.0885(9) 0.1978(5) 0.143(4) Uiso d PD 1 F
F3A 0.50 0.5931(11) 0.1587(11) 0.1241(4) 0.164(5) Uiso d PD 1 F
F4A 0.50 0.4943(7) 0.1954(8) 0.1857(4) 0.122(4) Uiso d PD 1 F
B1B 0.50 0.5961(14) 0.1787(14) 0.1687(7) 0.091(3) Uiso d PD 2 B
F1B 0.50 0.6541(8) 0.2595(8) 0.1723(4) 0.104(4) Uiso d PD 2 F
F2B 0.50 0.6433(8) 0.1076(9) 0.1402(5) 0.134(4) Uiso d PD 2 F
F3B 0.50 0.5189(9) 0.2053(9) 0.1390(5) 0.141(4) Uiso d PD 2 F
F4B 0.50 0.5706(10) 0.1377(11) 0.2148(4) 0.161(5) Uiso d PD 2 F

loop_
_atom_type_symbol
_atom_type_description
_atom_type_scat_source
_atom_type_scat_dispersion_real
_atom_type_scat_dispersion_imag
C C 'International Tables Vol C Tables 4.2.6.8 and 6.1.1.4' .0033 .0016
H H 'International Tables Vol C Tables 4.2.6.8 and 6.1.1.4' .0000 .0000
B B 'International Tables Vol C Tables 4.2.6.8 and 6.1.1.4' .0013 .0007
N N 'International Tables Vol C Tables 4.2.6.8 and 6.1.1.4' .0061 .0033
F F 'International Tables Vol C Tables 4.2.6.8 and 6.1.1.4' .0171 .0103
P P 'International Tables Vol C Tables 4.2.6.8 and 6.1.1.4' .1023 .0942
Ni Ni 'International Tables Vol C Tables 4.2.6.8 and 6.1.1.4' .3393 1.11

loop_
_geom_angle_atom_site_label_1
_geom_angle_atom_site_label_2
_geom_angle_atom_site_label_3
_geom_angle
_geom_angle_publ_flag
N1 Ni1 P4 173.6(2) yes
N1 Ni1 P2 82.6(2) yes
P4 Ni1 P2 93.89(7) yes
N1 Ni1 P1 82.9(2) yes
P4 Ni1 P1 94.80(8) yes
P2 Ni1 P1 123.95(7) yes
N1 Ni1 P3 91.4(2) yes
P4 Ni1 P3 95.03(7) yes
P2 Ni1 P3 118.02(7) yes
P1 Ni1 P3 116.15(7) yes
C2 P1 C1 99.9(4) ?
C2 P1 C3 101.6(5) ?
C1 P1 C3 101.7(4) ?
C2 P1 Ni1 111.2(3) ?
C1 P1 Ni1 127.7(3) ?
C3 P1 Ni1 111.4(3) ?
C6 P2 C4 103.0(4) ?
C6 P2 C5 99.9(4) ?
C4 P2 C5 98.0(4) ?
C6 P2 Ni1 110.2(3) ?
C4 P2 Ni1 113.7(2) ?
C5 P2 Ni1 128.7(3) ?
C7 P3 C8 99.1(3) ?
C7 P3 C9 102.7(4) ?
C8 P3 C9 100.6(4) ?
C7 P3 Ni1 111.9(2) ?
C8 P3 Ni1 128.2(3) ?
C9 P3 Ni1 111.1(2) ?
C10 P4 C12 102.4(4) ?
C10 P4 C11 103.2(4) ?
C12 P4 C11 102.9(4) ?
C10 P4 Ni1 114.1(2) ?
C12 P4 Ni1 117.2(3) ?
C11 P4 Ni1 115.1(3) ?
N2 N1 Ni1 138.6(5) yes
N3 N2 N1 174.9(8) yes
F1A B1A F4A 109.2(14) ?
F1A B1A F3A 116.4(2) ?
F4A B1A F3A 107.1(14) ?
F1A B1A F2A 107.9(14) ?
F4A B1A F2A 110.5(14) ?
F3A B1A F2A 105.6(14) ?
F1B B1B F3B 107.2(13) ?
F1B B1B F4B 114.2(14) ?
F3B B1B F4B 114(2) ?
F1B B1B F2B 107.9(14) ?
F3B B1B F2B 103.8(13) ?
F4B B1B F2B 109.2(14) ?

loop_
_geom_bond_atom_site_label_1
_geom_bond_atom_site_label_2
_geom_bond_distance
_geom_bond_publ_flag
Ni1 N1 1.929(6) yes
Ni1 P4 2.152(2) yes
Ni1 P2 2.301(2) yes
Ni1 P1 2.309(2) yes
Ni1 P3 2.316(2) yes
P1 C2 1.804(8) yes
P1 C1 1.812(7) yes
P1 C3 1.817(7) yes
P2 C6 1.773(7) yes
P2 C4 1.806(7) yes
P2 C5 1.815(7) yes
P3 C7 1.793(7) yes
P3 C8 1.809(7) yes
P3 C9 1.825(6) yes
P4 C10 1.791(7) yes
P4 C12 1.815(7) yes
P4 C11 1.826(7) yes
N1 N2 1.162(7) yes
N2 N3 1.150(8) yes
B1A F1A 1.34(2) ?
B1A F4A 1.34(2) ?
B1A F3A 1.35(2) ?
B1A F2A 1.37(2) ?
B1B F1B 1.34(2) ?
B1B F3B 1.36(2) ?
B1B F4B 1.37(2) ?
B1B F2B 1.37(2) ?

loop_
_geom_torsion_atom_site_label_1
_geom_torsion_atom_site_label_2
_geom_torsion_atom_site_label_3
_geom_torsion_atom_site_label_4
_geom_torsion
N1 Ni1 P1 C2 43.2(4)
P4 Ni1 P1 C2 -142.9(4)
P2 Ni1 P1 C2 119.2(3)
P3 Ni1 P1 C2 -44.9(4)
N1 Ni1 P1 C1 165.4(4)
P4 Ni1 P1 C1 -20.7(4)
P2 Ni1 P1 C1 -118.6(4)
P3 Ni1 P1 C1 77.3(4)
N1 Ni1 P1 C3 -69.4(4)
P4 Ni1 P1 C3 104.6(3)
P2 Ni1 P1 C3 6.6(3)
P3 Ni1 P1 C3 -157.4(3)
N1 Ni1 P2 C6 55.0(4)
P4 Ni1 P2 C6 -119.7(3)
P1 Ni1 P2 C6 -21.2(3)
P3 Ni1 P2 C6 142.5(3)
N1 Ni1 P2 C4 -60.1(4)
P4 Ni1 P2 C4 125.3(4)
P1 Ni1 P2 C4 -136.3(3)
P3 Ni1 P2 C4 27.5(4)
N1 Ni1 P2 C5 176.9(5)
P4 Ni1 P2 C5 2.3(4)
P1 Ni1 P2 C5 100.7(4)
P3 Ni1 P2 C5 -95.5(4)
N1 Ni1 P3 C7 -48.2(3)
P4 Ni1 P3 C7 132.4(3)
P2 Ni1 P3 C7 -130.5(3)
P1 Ni1 P3 C7 34.5(3)
N1 Ni1 P3 C8 -170.4(3)
P4 Ni1 P3 C8 10.2(3)
P2 Ni1 P3 C8 107.3(3)
P1 Ni1 P3 C8 -87.7(3)
N1 Ni1 P3 C9 65.9(4)
P4 Ni1 P3 C9 -113.5(3)
P2 Ni1 P3 C9 -16.4(3)
P1 Ni1 P3 C9 148.6(3)
N1 Ni1 P4 C10 -113.4(16)
P2 Ni1 P4 C10 -57.3(3)
P1 Ni1 P4 C10 178.1(3)
P3 Ni1 P4 C10 61.3(3)
N1 Ni1 P4 C12 126.9(16)
P2 Ni1 P4 C12 -177.0(3)
P1 Ni1 P4 C12 58.4(3)
P3 Ni1 P4 C12 -58.4(3)
N1 Ni1 P4 C11 5.7(17)
P2 Ni1 P4 C11 61.8(3)
P1 Ni1 P4 C11 -62.8(3)
P3 Ni1 P4 C11 -179.6(3)
P4 Ni1 N1 N2 140.1(13)
P2 Ni1 N1 N2 83.5(8)
P1 Ni1 N1 N2 -150.8(8)
P3 Ni1 N1 N2 -34.6(8)
Ni1 N1 N2 N3 -161.(9)
